data_7158279
loop_
_publ_author_name
'Solea, Atena B.'
'Wang, Sining'
'Xue, Xiao-Song'
'Crochet, Aurelien'
'Fromm, Katharina M.'
'Houk, Kendall N.'
'Mamula, Olimpia'
'Allemann, Christophe'

_publ_section_title
;
 Efficient synthesis of isoindolones by intramolecular cyclisation of
 pyridinylbenzoic acids.
;
_journal_issue 37
_journal_name_full 'Organic &amp; biomolecular chemistry'
_journal_page_first 8025
_journal_page_last 8029
_journal_paper_doi 10.1039/d1ob01343b
_journal_volume 19
_journal_year 2021
_chemical_absolute_configuration syn
_chemical_formula_moiety 'C13 H11 N O2'
_chemical_formula_sum 'C13 H11 N O2'
_chemical_formula_weight 213.23
_space_group_crystal_system orthorhombic
_space_group_IT_number 33
_space_group_name_Hall 'P 2c -2n'
_space_group_name_H-M_alt 'P n a 21'
_atom_sites_solution_hydrogens mixed
_atom_sites_solution_primary dual
_audit_creation_date 2020-09-07
_audit_creation_method
;
Olex2 1.3
(compiled 2020.07.31 svn.rc2a77460 for OlexSys, GUI svn.r6145)
;
_audit_update_record
;
2020-10-12 deposited with the CCDC.	2021-08-27 downloaded from the CCDC.
;
_cell_angle_alpha 90
_cell_angle_beta 90
_cell_angle_gamma 90
_cell_formula_units_Z 4
_cell_length_a 13.0488(6)
_cell_length_b 7.7427(5)
_cell_length_c 10.6551(5)
_cell_measurement_reflns_used 9934
_cell_measurement_temperature 250(2)
_cell_measurement_theta_max 26.61
_cell_measurement_theta_min 2.47
_cell_volume 1076.52(10)
_computing_cell_refinement 'X-Area (Stoe & Cie, 2009)'
_computing_data_collection 'X-Area (Stoe & Cie, 2009)'
_computing_data_reduction 'X-RED32(Stoe & Cie, 2009)'
_computing_molecular_graphics 'Olex2 1.3 (Dolomanov et al., 2009)'
_computing_publication_material 'Olex2 1.3 (Dolomanov et al., 2009)'
_computing_structure_refinement 'SHELXL 2017/1 (Sheldrick, 2015)'
_computing_structure_solution 'SHELXT 2014/5 (Sheldrick, 2014)'
_diffrn_ambient_temperature 250(2)
_diffrn_detector_area_resol_mean 6.67
_diffrn_measured_fraction_theta_full 1.000
_diffrn_measured_fraction_theta_max 0.988
_diffrn_measurement_device_type 'STOE IPDS2'
_diffrn_measurement_method 'rotation method'
_diffrn_radiation_monochromator graphite
_diffrn_radiation_probe x-ray
_diffrn_radiation_type MoK\a
_diffrn_radiation_wavelength 0.71073
_diffrn_reflns_av_R_equivalents 0.0297
_diffrn_reflns_av_unetI/netI 0.0198
_diffrn_reflns_Laue_measured_fraction_full 1.000
_diffrn_reflns_Laue_measured_fraction_max 0.988
_diffrn_reflns_limit_h_max 16
_diffrn_reflns_limit_h_min -15
_diffrn_reflns_limit_k_max 9
_diffrn_reflns_limit_k_min -9
_diffrn_reflns_limit_l_max 13
_diffrn_reflns_limit_l_min -13
_diffrn_reflns_number 12251
_diffrn_reflns_point_group_measured_fraction_full 0.996
_diffrn_reflns_point_group_measured_fraction_max 0.980
_diffrn_reflns_theta_full 25.242
_diffrn_reflns_theta_max 26.379
_diffrn_reflns_theta_min 3.059
_diffrn_source 'fine-focus sealed tube'
_diffrn_source_type 'Stoe IPDS2'
_exptl_absorpt_coefficient_mu 0.090
_exptl_absorpt_correction_T_max 0.9609
_exptl_absorpt_correction_T_min 00.8162
_exptl_absorpt_correction_type multi-scan
_exptl_absorpt_process_details
;
STOE X-Red32, absorption correction by Gaussian integration, analogous to
P. Coppens, "The Evaluation of Absorption and Extinction in Single-Crystal
Structure Analysis", published in
F. R. Ahmed (Editor), "Crystallographic Computing",
Munksgaard, Copenhagen (1970), 255 - 270.
Afterwards scaling of reflection intensities was performed within STOE LANA.
J. Koziskova, F. Hahn, J. Richter, J. Kozisek, , Acta Chimica Slovaca, vol. 9, no. 2, 2016, pp. 136 - 140.
;
_exptl_crystal_colour colourless
_exptl_crystal_colour_primary colourless
_exptl_crystal_density_diffrn 1.316
_exptl_crystal_description block
_exptl_crystal_F_000 448
_exptl_crystal_size_max 0.37
_exptl_crystal_size_mid 0.29
_exptl_crystal_size_min 0.21
_refine_diff_density_max 0.103
_refine_diff_density_min -0.114
_refine_diff_density_rms 0.025
_refine_ls_abs_structure_details
;
 Flack x determined using 708 quotients [(I+)-(I-)]/[(I+)+(I-)]
 (Parsons, Flack and Wagner, Acta Cryst. B69 (2013) 249-259).
;
_refine_ls_abs_structure_Flack 0.4(3)
_refine_ls_extinction_method none
_refine_ls_goodness_of_fit_ref 1.032
_refine_ls_hydrogen_treatment mixed
_refine_ls_matrix_type full
_refine_ls_number_parameters 150
_refine_ls_number_reflns 2163
_refine_ls_number_restraints 1
_refine_ls_restrained_S_all 1.032
_refine_ls_R_factor_all 0.0430
_refine_ls_R_factor_gt 0.0295
_refine_ls_shift/su_max 0.000
_refine_ls_shift/su_mean 0.000
_refine_ls_structure_factor_coef Fsqd
_refine_ls_weighting_details 'w=1/[\s^2^(Fo^2^)+(0.0458P)^2^+0.0083P] where P=(Fo^2^+2Fc^2^)/3'
_refine_ls_weighting_scheme calc
_refine_ls_wR_factor_gt 0.0685
_refine_ls_wR_factor_ref 0.0732
_reflns_Friedel_coverage 0.879
_reflns_Friedel_fraction_full 0.991
_reflns_Friedel_fraction_max 0.971
_reflns_number_gt 1753
_reflns_number_total 2163
_reflns_threshold_expression 'I > 2\s(I)'
_cod_data_source_file d1ob01343b2.cif
_cod_data_source_block lb-04-02
_cod_depositor_comments 'Adding full bibliography for 7158278--7158280.cif.'
_cod_database_code 7158279
_shelx_shelxl_version_number 2017/1
_shelx_space_group_comment
;
The symmetry employed for this shelxl refinement is uniquely defined
by the following loop, which should always be used as a source of
symmetry information in preference to the above space-group names.
They are only intended as comments.
;
_shelx_estimated_absorpt_t_max 0.981
_shelx_estimated_absorpt_t_min 0.968
_olex2_refinement_description
;
1. Fixed Uiso
 At 1.2 times of:
  All C(H) groups
 At 1.5 times of:
  All C(H,H,H) groups
2.a Aromatic/amide H refined with riding coordinates:
 C3(H3), C4(H4), C5(H5), C6(H6), C9(H9), C10(H10), C11(H11)
2.b Idealised Me refined as rotating group:
 C13(H13A,H13B,H13C)
;
_olex2_submission_special_instructions 'No special instructions were received'

loop_
_space_group_symop_operation_xyz
'x, y, z'
'-x, -y, z+1/2'
'x+1/2, -y+1/2, z'
'-x+1/2, y+1/2, z+1/2'

loop_
_atom_site_label
_atom_site_type_symbol
_atom_site_fract_x
_atom_site_fract_y
_atom_site_fract_z
_atom_site_U_iso_or_equiv
_atom_site_adp_type
_atom_site_occupancy
_atom_site_site_symmetry_order
_atom_site_calc_flag
_atom_site_refinement_flags_posn
_atom_site_refinement_flags_adp
_atom_site_refinement_flags_occupancy
_atom_site_disorder_assembly
_atom_site_disorder_group
O1 O 0.44379(12) 0.9175(2) 0.47075(16) 0.0545(4) Uani 1 1 d . . . . .
O2 O 0.54783(10) 0.7000(2) 0.51771(16) 0.0511(4) Uani 1 1 d . . . . .
H1 H 0.122(3) 0.718(4) 0.447(3) 0.093(10) Uiso 1 1 d . . . . .
N1 N 0.18677(13) 0.6622(2) 0.38008(16) 0.0404(4) Uani 1 1 d . . . . .
C1 C 0.46290(14) 0.7829(3) 0.5253(2) 0.0382(5) Uani 1 1 d . . . . .
C2 C 0.38451(15) 0.7027(3) 0.6112(2) 0.0396(5) Uani 1 1 d . . . . .
C3 C 0.40089(19) 0.7122(3) 0.7398(2) 0.0521(6) Uani 1 1 d . . . . .
H3 H 0.461252 0.760472 0.770202 0.063 Uiso 1 1 calc R U . . .
C4 C 0.3282(2) 0.6507(4) 0.8231(2) 0.0633(7) Uani 1 1 d . . . . .
H4 H 0.339711 0.657951 0.909073 0.076 Uiso 1 1 calc R U . . .
C5 C 0.2386(2) 0.5785(4) 0.7785(3) 0.0632(8) Uani 1 1 d . . . . .
H5 H 0.189514 0.537374 0.834265 0.076 Uiso 1 1 calc R U . . .
C6 C 0.22221(18) 0.5675(3) 0.6513(2) 0.0534(6) Uani 1 1 d . . . . .
H6 H 0.161877 0.517905 0.621938 0.064 Uiso 1 1 calc R U . . .
C7 C 0.29392(16) 0.6289(3) 0.5654(2) 0.0406(5) Uani 1 1 d . . . . .
C8 C 0.27746(16) 0.6102(3) 0.4287(2) 0.0419(5) Uani 1 1 d . . . . .
C9 C 0.35064(17) 0.5402(3) 0.3506(2) 0.0537(6) Uani 1 1 d . . . . .
H9 H 0.412968 0.503098 0.383204 0.064 Uiso 1 1 calc R U . . .
C10 C 0.33121(19) 0.5254(3) 0.2240(3) 0.0606(7) Uani 1 1 d . . . . .
H10 H 0.380349 0.478582 0.170767 0.073 Uiso 1 1 calc R U . . .
C11 C 0.23952(19) 0.5799(3) 0.1773(2) 0.0556(6) Uani 1 1 d . . . . .
H11 H 0.225952 0.570436 0.091884 0.067 Uiso 1 1 calc R U . . .
C12 C 0.16701(17) 0.6489(3) 0.2566(2) 0.0466(6) Uani 1 1 d . . . . .
C13 C 0.0658(2) 0.7139(4) 0.2110(2) 0.0595(7) Uani 1 1 d . . . . .
H13A H 0.057736 0.685248 0.123898 0.089 Uiso 1 1 calc R U . . .
H13B H 0.062876 0.837051 0.221053 0.089 Uiso 1 1 calc R U . . .
H13C H 0.011800 0.661274 0.258726 0.089 Uiso 1 1 calc R U . . .

loop_
_atom_site_aniso_label
_atom_site_aniso_U_11
_atom_site_aniso_U_22
_atom_site_aniso_U_33
_atom_site_aniso_U_23
_atom_site_aniso_U_13
_atom_site_aniso_U_12
O1 0.0563(9) 0.0524(9) 0.0549(10) 0.0167(8) 0.0075(8) 0.0104(7)
O2 0.0312(7) 0.0652(9) 0.0570(10) 0.0229(8) 0.0050(7) 0.0074(6)
N1 0.0345(9) 0.0448(10) 0.0420(11) -0.0079(8) 0.0060(8) -0.0048(8)
C1 0.0343(9) 0.0468(12) 0.0336(10) 0.0040(9) -0.0020(9) -0.0010(9)
C2 0.0359(11) 0.0446(12) 0.0382(13) 0.0054(9) 0.0015(9) 0.0069(9)
C3 0.0446(12) 0.0675(15) 0.0442(14) 0.0089(12) -0.0006(11) 0.0053(11)
C4 0.0615(16) 0.0873(18) 0.0410(13) 0.0138(14) 0.0074(12) 0.0084(15)
C5 0.0559(17) 0.0741(19) 0.0596(18) 0.0222(14) 0.0233(13) 0.0084(13)
C6 0.0417(13) 0.0566(14) 0.0620(19) 0.0063(12) 0.0116(12) 0.0003(11)
C7 0.0336(10) 0.0412(12) 0.0470(12) 0.0014(10) 0.0083(9) 0.0040(9)
C8 0.0349(11) 0.0422(12) 0.0486(12) -0.0082(10) 0.0060(9) -0.0055(9)
C9 0.0386(12) 0.0591(15) 0.0634(18) -0.0201(12) 0.0077(11) 0.0017(10)
C10 0.0474(13) 0.0714(17) 0.0631(16) -0.0300(14) 0.0174(13) -0.0046(12)
C11 0.0545(15) 0.0659(14) 0.0466(14) -0.0183(12) 0.0127(12) -0.0136(12)
C12 0.0457(12) 0.0494(13) 0.0446(15) -0.0103(10) 0.0054(11) -0.0117(10)
C13 0.0553(14) 0.0763(17) 0.0469(15) -0.0089(12) -0.0041(11) 0.0015(12)

loop_
_atom_type_symbol
_atom_type_description
_atom_type_scat_dispersion_real
_atom_type_scat_dispersion_imag
_atom_type_scat_source
C C 0.0033 0.0016 'International Tables Vol C Tables 4.2.6.8 and 6.1.1.4'
H H 0.0000 0.0000 'International Tables Vol C Tables 4.2.6.8 and 6.1.1.4'
N N 0.0061 0.0033 'International Tables Vol C Tables 4.2.6.8 and 6.1.1.4'
O O 0.0106 0.0060 'International Tables Vol C Tables 4.2.6.8 and 6.1.1.4'

loop_
_geom_angle_atom_site_label_1
_geom_angle_atom_site_label_2
_geom_angle_atom_site_label_3
_geom_angle
_geom_angle_site_symmetry_1
_geom_angle_site_symmetry_3
_geom_angle_publ_flag
C8 N1 H1 120.0(17) . . ?
C12 N1 H1 118.7(17) . . ?
C12 N1 C8 121.30(18) . . ?
O1 C1 O2 125.05(19) . . ?
O1 C1 C2 120.22(18) . . ?
O2 C1 C2 114.72(17) . . ?
C3 C2 C1 118.21(19) . . ?
C3 C2 C7 119.7(2) . . ?
C7 C2 C1 122.02(18) . . ?
C2 C3 H3 119.7 . . ?
C4 C3 C2 120.6(2) . . ?
C4 C3 H3 119.7 . . ?
C3 C4 H4 120.0 . . ?
C5 C4 C3 119.9(3) . . ?
C5 C4 H4 120.0 . . ?
C4 C5 H5 120.1 . . ?
C6 C5 C4 119.8(2) . . ?
C6 C5 H5 120.1 . . ?
C5 C6 H6 119.3 . . ?
C5 C6 C7 121.5(2) . . ?
C7 C6 H6 119.3 . . ?
C2 C7 C8 120.34(18) . . ?
C6 C7 C2 118.6(2) . . ?
C6 C7 C8 121.1(2) . . ?
N1 C8 C7 118.33(18) . . ?
N1 C8 C9 119.5(2) . . ?
C9 C8 C7 122.2(2) . . ?
C8 C9 H9 120.1 . . ?
C10 C9 C8 119.8(2) . . ?
C10 C9 H9 120.1 . . ?
C9 C10 H10 120.2 . . ?
C11 C10 C9 119.6(2) . . ?
C11 C10 H10 120.2 . . ?
C10 C11 H11 120.0 . . ?
C10 C11 C12 119.9(2) . . ?
C12 C11 H11 120.0 . . ?
N1 C12 C11 119.9(2) . . ?
N1 C12 C13 117.51(19) . . ?
C11 C12 C13 122.6(2) . . ?
C12 C13 H13A 109.5 . . ?
C12 C13 H13B 109.5 . . ?
C12 C13 H13C 109.5 . . ?
H13A C13 H13B 109.5 . . ?
H13A C13 H13C 109.5 . . ?
H13B C13 H13C 109.5 . . ?

loop_
_geom_bond_atom_site_label_1
_geom_bond_atom_site_label_2
_geom_bond_distance
_geom_bond_site_symmetry_2
_geom_bond_publ_flag
O1 C1 1.219(3) . ?
O2 C1 1.283(2) . ?
N1 H1 1.19(4) . ?
N1 C8 1.353(3) . ?
N1 C12 1.345(3) . ?
C1 C2 1.506(3) . ?
C2 C3 1.389(3) . ?
C2 C7 1.400(3) . ?
C3 H3 0.9300 . ?
C3 C4 1.384(4) . ?
C4 H4 0.9300 . ?
C4 C5 1.381(4) . ?
C5 H5 0.9300 . ?
C5 C6 1.375(4) . ?
C6 H6 0.9300 . ?
C6 C7 1.393(3) . ?
C7 C8 1.480(3) . ?
C8 C9 1.378(3) . ?
C9 H9 0.9300 . ?
C9 C10 1.377(4) . ?
C10 H10 0.9300 . ?
C10 C11 1.363(4) . ?
C11 H11 0.9300 . ?
C11 C12 1.377(3) . ?
C12 C13 1.495(3) . ?
C13 H13A 0.9600 . ?
C13 H13B 0.9600 . ?
C13 H13C 0.9600 . ?

loop_
_geom_hbond_atom_site_label_D
_geom_hbond_atom_site_label_H
_geom_hbond_atom_site_label_A
_geom_hbond_distance_DH
_geom_hbond_distance_HA
_geom_hbond_distance_DA
_geom_hbond_angle_DHA
_geom_hbond_site_symmetry_A
_geom_hbond_publ_flag
N1 H1 O2 1.19(4) 1.38(4) 2.564(2) 174(3) 3_465 yes

loop_
_geom_torsion_atom_site_label_1
_geom_torsion_atom_site_label_2
_geom_torsion_atom_site_label_3
_geom_torsion_atom_site_label_4
_geom_torsion
_geom_torsion_site_symmetry_1
_geom_torsion_site_symmetry_2
_geom_torsion_site_symmetry_3
_geom_torsion_site_symmetry_4
_geom_torsion_publ_flag
O1 C1 C2 C3 -106.7(2) . . . . ?
O1 C1 C2 C7 69.5(3) . . . . ?
O2 C1 C2 C3 72.4(3) . . . . ?
O2 C1 C2 C7 -111.4(2) . . . . ?
N1 C8 C9 C10 0.6(3) . . . . ?
C1 C2 C3 C4 175.8(2) . . . . ?
C1 C2 C7 C6 -175.8(2) . . . . ?
C1 C2 C7 C8 6.8(3) . . . . ?
C2 C3 C4 C5 0.2(4) . . . . ?
C2 C7 C8 N1 -132.2(2) . . . . ?
C2 C7 C8 C9 48.5(3) . . . . ?
C3 C2 C7 C6 0.2(3) . . . . ?
C3 C2 C7 C8 -177.1(2) . . . . ?
C3 C4 C5 C6 0.2(4) . . . . ?
C4 C5 C6 C7 -0.5(4) . . . . ?
C5 C6 C7 C2 0.2(3) . . . . ?
C5 C6 C7 C8 177.5(2) . . . . ?
C6 C7 C8 N1 50.5(3) . . . . ?
C6 C7 C8 C9 -128.7(2) . . . . ?
C7 C2 C3 C4 -0.4(3) . . . . ?
C7 C8 C9 C10 179.9(2) . . . . ?
C8 N1 C12 C11 0.6(3) . . . . ?
C8 N1 C12 C13 -178.4(2) . . . . ?
C8 C9 C10 C11 -0.1(4) . . . . ?
C9 C10 C11 C12 -0.1(4) . . . . ?
C10 C11 C12 N1 -0.1(4) . . . . ?
C10 C11 C12 C13 178.9(2) . . . . ?
C12 N1 C8 C7 179.90(19) . . . . ?
C12 N1 C8 C9 -0.8(3) . . . . ?
